data_7106610
loop_
_publ_author_name
'David Schnaars'
'Enrique Batista'
'Andrew Gaunt'
'Trevor Hayton'
'Iain May'
'Sean Reilly'
'Brian Scott'
'Guang Wu'

_publ_section_title
;
 Differences in actinide metal-ligand orbital interactions: comparison of
 U(IV) and Pu(IV) B-ketoiminate N,O donor complexes
;
_journal_name_full Chem.Commun.
_journal_page_first 7647
_journal_paper_doi 10.1039/c1cc12409a
_journal_volume 47
_journal_year 2011
_chemical_formula_sum 'C62 H74 I2 N2 O3 Pu'
_chemical_formula_weight 1388.09
_chemical_name_systematic
;
?
;
_space_group_IT_number 2
_symmetry_cell_setting triclinic
_symmetry_space_group_name_Hall '-P 1'
_symmetry_space_group_name_H-M 'P -1'
_atom_sites_solution_hydrogens geom
_atom_sites_solution_primary direct
_atom_sites_solution_secondary difmap
_audit_creation_method SHELXL-97
_cell_angle_alpha 105.2990(10)
_cell_angle_beta 103.8160(10)
_cell_angle_gamma 93.7570(10)
_cell_formula_units_Z 1
_cell_length_a 10.1318(10)
_cell_length_b 11.8288(11)
_cell_length_c 13.1117(13)
_cell_measurement_temperature 140(1)
_cell_volume 1457.9(2)
_computing_cell_refinement 'SAINT+, v. 7.66a (Bruker AXS, 2009)'
_computing_data_collection 'APEX II, v. 7.0 (Bruker AXS, 2009)'
_computing_data_reduction 'SAINT+, v. 7.66a (Bruker AXS, 2009)'
_computing_molecular_graphics 'SHELXTL, v. 6.14, (Bruker AXS, 2000)'
_computing_publication_material 'SHELXTL, v. 6.14, (Bruker AXS, 2000)'
_computing_structure_refinement 'SHELXL-97 (Sheldrick, 1997)'
_computing_structure_solution 'SHELXS-97 (Sheldrick, 1990)'
_diffrn_ambient_temperature 140(1)
_diffrn_measured_fraction_theta_full 0.997
_diffrn_measured_fraction_theta_max 0.911
_diffrn_measurement_device_type 'Bruker D8 with APEXII CCD'
_diffrn_measurement_method '\w scans'
_diffrn_radiation_monochromator graphite
_diffrn_radiation_source 'fine-focus sealed tube'
_diffrn_radiation_type MoK\a
_diffrn_radiation_wavelength 0.71073
_diffrn_reflns_av_R_equivalents 0.0236
_diffrn_reflns_av_sigmaI/netI 0.0298
_diffrn_reflns_limit_h_max 13
_diffrn_reflns_limit_h_min -13
_diffrn_reflns_limit_k_max 15
_diffrn_reflns_limit_k_min -15
_diffrn_reflns_limit_l_max 17
_diffrn_reflns_limit_l_min -17
_diffrn_reflns_number 16551
_diffrn_reflns_theta_full 25.00
_diffrn_reflns_theta_max 28.38
_diffrn_reflns_theta_min 2.07
_diffrn_standards_decay_% 0
_diffrn_standards_interval_count 0
_diffrn_standards_interval_time 0
_diffrn_standards_number 0
_exptl_absorpt_coefficient_mu 2.233
_exptl_absorpt_correction_T_max 0.8416
_exptl_absorpt_correction_T_min 0.5351
_exptl_absorpt_correction_type multi-scan
_exptl_absorpt_process_details 'SADABS v. 1 (Sheldrick, 2008)'
_exptl_crystal_colour dark
_exptl_crystal_density_diffrn 1.584
_exptl_crystal_density_method 'not measured'
_exptl_crystal_description block
_exptl_crystal_F_000 684
_exptl_crystal_size_max 0.32
_exptl_crystal_size_mid 0.16
_exptl_crystal_size_min 0.08
_refine_diff_density_max 1.243
_refine_diff_density_min -1.156
_refine_diff_density_rms 0.094
_refine_ls_extinction_method none
_refine_ls_goodness_of_fit_ref 1.075
_refine_ls_hydrogen_treatment constr
_refine_ls_matrix_type full
_refine_ls_number_parameters 301
_refine_ls_number_reflns 6681
_refine_ls_number_restraints 0
_refine_ls_restrained_S_all 1.075
_refine_ls_R_factor_all 0.0287
_refine_ls_R_factor_gt 0.0238
_refine_ls_shift/su_max 0.002
_refine_ls_shift/su_mean 0.000
_refine_ls_structure_factor_coef Fsqd
_refine_ls_weighting_details 'calc w=1/[\s^2^(Fo^2^)+(0.0311P)^2^+0.0000P] where P=(Fo^2^+2Fc^2^)/3'
_refine_ls_weighting_scheme calc
_refine_ls_wR_factor_gt 0.0560
_refine_ls_wR_factor_ref 0.0574
_reflns_number_gt 5910
_reflns_number_total 6681
_reflns_threshold_expression >2sigma(I)
_cod_data_source_file c1cc12409a.txt
_cod_data_source_block apx1147s
_cod_database_code 7106610

loop_
_symmetry_equiv_pos_as_xyz
'x, y, z'
'-x, -y, -z'

loop_
_atom_site_label
_atom_site_type_symbol
_atom_site_fract_x
_atom_site_fract_y
_atom_site_fract_z
_atom_site_U_iso_or_equiv
_atom_site_adp_type
_atom_site_occupancy
_atom_site_symmetry_multiplicity
_atom_site_calc_flag
_atom_site_refinement_flags
_atom_site_disorder_assembly
_atom_site_disorder_group
Pu1 Pu 1.0000 1.0000 0.0000 0.01644(5) Uani 1 2 d S . .
I1 I 1.224401(17) 0.854463(16) 0.046960(16) 0.03110(6) Uani 1 1 d . . .
O1 O 1.02177(17) 1.06981(15) 0.17483(14) 0.0208(4) Uani 1 1 d . . .
N1 N 0.8543(2) 0.86893(18) 0.04655(17) 0.0180(4) Uani 1 1 d . . .
C1 C 0.7808(2) 0.7846(2) -0.0559(2) 0.0177(5) Uani 1 1 d . . .
C2 C 0.6514(3) 0.8036(2) -0.1098(2) 0.0204(5) Uani 1 1 d . . .
H2 H 0.6116 0.8674 -0.0774 0.025 Uiso 1 1 calc R . .
C3 C 0.5825(2) 0.7276(2) -0.2113(2) 0.0183(5) Uani 1 1 d . . .
C4 C 0.6451(2) 0.6317(2) -0.2560(2) 0.0187(5) Uani 1 1 d . . .
H4 H 0.5978 0.5786 -0.3231 0.022 Uiso 1 1 calc R . .
C5 C 0.7752(3) 0.6121(2) -0.2046(2) 0.0187(5) Uani 1 1 d . . .
C6 C 0.8431(2) 0.6924(2) -0.1032(2) 0.0188(5) Uani 1 1 d . . .
H6 H 0.9312 0.6835 -0.0674 0.023 Uiso 1 1 calc R . .
C7 C 0.8447(3) 0.5076(2) -0.2515(2) 0.0257(6) Uani 1 1 d . . .
C8 C 0.9836(3) 0.5535(3) -0.2645(3) 0.0365(7) Uani 1 1 d . . .
H8A H 0.9684 0.5932 -0.3205 0.055 Uiso 1 1 calc R . .
H8B H 1.0327 0.4881 -0.2848 0.055 Uiso 1 1 calc R . .
H8C H 1.0364 0.6077 -0.1962 0.055 Uiso 1 1 calc R . .
C9 C 0.7584(3) 0.4298(3) -0.3636(3) 0.0399(8) Uani 1 1 d . . .
H9A H 0.6728 0.3973 -0.3564 0.060 Uiso 1 1 calc R . .
H9B H 0.8071 0.3667 -0.3908 0.060 Uiso 1 1 calc R . .
H9C H 0.7409 0.4766 -0.4138 0.060 Uiso 1 1 calc R . .
C10 C 0.8683(3) 0.4311(3) -0.1718(3) 0.0329(7) Uani 1 1 d . . .
H10A H 0.9297 0.4766 -0.1030 0.049 Uiso 1 1 calc R . .
H10B H 0.9077 0.3628 -0.2025 0.049 Uiso 1 1 calc R . .
H10C H 0.7823 0.4063 -0.1603 0.049 Uiso 1 1 calc R . .
C11 C 0.4432(3) 0.7484(2) -0.2762(2) 0.0231(6) Uani 1 1 d . . .
C12 C 0.4561(3) 0.7600(3) -0.3868(3) 0.0363(7) Uani 1 1 d . . .
H12A H 0.4824 0.6886 -0.4268 0.054 Uiso 1 1 calc R . .
H12B H 0.5244 0.8256 -0.3751 0.054 Uiso 1 1 calc R . .
H12C H 0.3694 0.7731 -0.4280 0.054 Uiso 1 1 calc R . .
C13 C 0.3343(3) 0.6442(3) -0.2967(3) 0.0494(10) Uani 1 1 d . . .
H13A H 0.3232 0.6373 -0.2278 0.074 Uiso 1 1 calc R . .
H13B H 0.3624 0.5728 -0.3351 0.074 Uiso 1 1 calc R . .
H13C H 0.2488 0.6566 -0.3401 0.074 Uiso 1 1 calc R . .
C14 C 0.3979(4) 0.8620(3) -0.2179(3) 0.0473(9) Uani 1 1 d . . .
H14A H 0.3136 0.8743 -0.2630 0.071 Uiso 1 1 calc R . .
H14B H 0.4673 0.9274 -0.2042 0.071 Uiso 1 1 calc R . .
H14C H 0.3841 0.8560 -0.1494 0.071 Uiso 1 1 calc R . .
C15 C 0.7316(3) 0.7639(2) 0.1410(2) 0.0203(5) Uani 1 1 d . . .
C16 C 0.6145(3) 0.7851(3) 0.1751(3) 0.0346(7) Uani 1 1 d . . .
H16 H 0.5955 0.8622 0.1976 0.042 Uiso 1 1 calc R . .
C17 C 0.5253(3) 0.6917(3) 0.1759(3) 0.0461(9) Uani 1 1 d . . .
H17 H 0.4453 0.7062 0.1971 0.055 Uiso 1 1 calc R . .
C18 C 0.5546(3) 0.5772(3) 0.1454(3) 0.0425(9) Uani 1 1 d . . .
H18 H 0.4942 0.5149 0.1459 0.051 Uiso 1 1 calc R . .
C19 C 0.6723(3) 0.5554(3) 0.1145(2) 0.0352(8) Uani 1 1 d . . .
H19 H 0.6932 0.4785 0.0958 0.042 Uiso 1 1 calc R . .
C20 C 0.7604(3) 0.6485(2) 0.1111(2) 0.0268(6) Uani 1 1 d . . .
H20 H 0.8395 0.6334 0.0887 0.032 Uiso 1 1 calc R . .
C21 C 0.8278(2) 0.8646(2) 0.1392(2) 0.0161(5) Uani 1 1 d . . .
C22 C 0.8887(2) 0.9502(2) 0.2408(2) 0.0187(5) Uani 1 1 d . . .
H22 H 0.8655 0.9394 0.3024 0.022 Uiso 1 1 calc R . .
C23 C 0.9801(2) 1.0490(2) 0.25584(19) 0.0168(5) Uani 1 1 d . . .
C24 C 1.0401(2) 1.1344(2) 0.3652(2) 0.0173(5) Uani 1 1 d . . .
C25 C 1.1599(3) 1.2100(2) 0.3823(2) 0.0241(6) Uani 1 1 d . . .
H25 H 1.1985 1.2083 0.3244 0.029 Uiso 1 1 calc R . .
C26 C 1.2216(3) 1.2873(3) 0.4848(2) 0.0314(7) Uani 1 1 d . . .
H26 H 1.3023 1.3364 0.4954 0.038 Uiso 1 1 calc R . .
C27 C 1.1654(3) 1.2926(2) 0.5714(2) 0.0279(6) Uani 1 1 d . . .
H27 H 1.2078 1.3449 0.6402 0.033 Uiso 1 1 calc R . .
C28 C 1.0447(3) 1.2193(2) 0.5554(2) 0.0264(6) Uani 1 1 d . . .
H28 H 1.0056 1.2230 0.6134 0.032 Uiso 1 1 calc R . .
C29 C 0.9824(3) 1.1408(2) 0.4530(2) 0.0232(5) Uani 1 1 d . . .
H29 H 0.9017 1.0920 0.4427 0.028 Uiso 1 1 calc R . .

loop_
_atom_site_aniso_label
_atom_site_aniso_U_11
_atom_site_aniso_U_22
_atom_site_aniso_U_33
_atom_site_aniso_U_23
_atom_site_aniso_U_13
_atom_site_aniso_U_12
Pu1 0.01792(7) 0.02158(8) 0.00982(7) 0.00415(5) 0.00490(5) -0.00029(5)
I1 0.02407(10) 0.03124(12) 0.03843(12) 0.01379(10) 0.00479(8) 0.00449(8)
O1 0.0246(9) 0.0220(9) 0.0145(9) 0.0043(7) 0.0054(7) -0.0037(7)
N1 0.0181(10) 0.0189(11) 0.0151(10) 0.0027(9) 0.0038(8) 0.0010(8)
C1 0.0187(12) 0.0186(12) 0.0148(12) 0.0037(10) 0.0047(9) -0.0018(9)
C2 0.0226(13) 0.0193(13) 0.0218(13) 0.0084(11) 0.0074(10) 0.0039(10)
C3 0.0175(12) 0.0204(13) 0.0178(12) 0.0076(10) 0.0047(9) -0.0010(9)
C4 0.0209(12) 0.0194(13) 0.0137(12) 0.0043(10) 0.0027(9) -0.0031(10)
C5 0.0219(13) 0.0163(12) 0.0165(12) 0.0034(10) 0.0051(10) -0.0007(10)
C6 0.0169(12) 0.0193(13) 0.0196(12) 0.0068(10) 0.0029(9) -0.0005(9)
C7 0.0259(14) 0.0192(13) 0.0254(14) -0.0005(11) 0.0020(11) 0.0044(11)
C8 0.0361(17) 0.0336(17) 0.0395(18) 0.0009(14) 0.0188(14) 0.0092(14)
C9 0.0448(19) 0.0278(17) 0.0314(17) -0.0093(13) -0.0006(14) 0.0108(14)
C10 0.0325(16) 0.0223(15) 0.0409(18) 0.0079(13) 0.0046(13) 0.0059(12)
C11 0.0186(13) 0.0280(14) 0.0223(14) 0.0100(11) 0.0019(10) 0.0027(10)
C12 0.0326(16) 0.0475(19) 0.0312(16) 0.0217(15) 0.0019(13) 0.0039(14)
C13 0.0202(15) 0.058(2) 0.074(3) 0.043(2) -0.0041(15) -0.0082(14)
C14 0.0372(18) 0.059(2) 0.0378(19) 0.0058(17) 0.0004(15) 0.0244(17)
C15 0.0208(12) 0.0231(13) 0.0155(12) 0.0077(10) 0.0006(9) -0.0004(10)
C16 0.0244(15) 0.0331(17) 0.054(2) 0.0218(15) 0.0138(14) 0.0036(12)
C17 0.0224(15) 0.053(2) 0.074(3) 0.037(2) 0.0140(16) 0.0008(14)
C18 0.0350(17) 0.0427(19) 0.0435(19) 0.0264(16) -0.0103(14) -0.0204(14)
C19 0.057(2) 0.0220(15) 0.0229(15) 0.0109(12) 0.0018(14) -0.0065(13)
C20 0.0382(16) 0.0229(14) 0.0199(13) 0.0084(11) 0.0079(11) -0.0001(12)
C21 0.0141(11) 0.0156(12) 0.0192(12) 0.0053(10) 0.0047(9) 0.0040(9)
C22 0.0226(12) 0.0208(13) 0.0161(12) 0.0080(10) 0.0086(10) 0.0038(10)
C23 0.0178(12) 0.0208(13) 0.0148(12) 0.0061(10) 0.0079(9) 0.0066(9)
C24 0.0212(12) 0.0150(12) 0.0163(12) 0.0057(10) 0.0045(9) 0.0034(9)
C25 0.0286(14) 0.0237(14) 0.0194(13) 0.0040(11) 0.0092(11) -0.0029(11)
C26 0.0327(15) 0.0282(15) 0.0252(15) -0.0006(12) 0.0056(12) -0.0093(12)
C27 0.0362(16) 0.0241(14) 0.0160(13) -0.0032(11) 0.0038(11) 0.0025(12)
C28 0.0352(15) 0.0265(14) 0.0195(13) 0.0050(11) 0.0121(11) 0.0065(12)
C29 0.0284(14) 0.0216(13) 0.0192(13) 0.0028(11) 0.0095(11) 0.0017(11)

loop_
_atom_type_symbol
_atom_type_description
_atom_type_scat_dispersion_real
_atom_type_scat_dispersion_imag
_atom_type_scat_source
C C 0.0033 0.0016 'International Tables Vol C Tables 4.2.6.8 and 6.1.1.4'
H H 0.0000 0.0000 'International Tables Vol C Tables 4.2.6.8 and 6.1.1.4'
N N 0.0061 0.0033 'International Tables Vol C Tables 4.2.6.8 and 6.1.1.4'
O O 0.0106 0.0060 'International Tables Vol C Tables 4.2.6.8 and 6.1.1.4'
I I -0.4742 1.8119 'International Tables Vol C Tables 4.2.6.8 and 6.1.1.4'
Pu Pu -9.4100 4.3056 'International Tables Vol C Tables 4.2.6.8 and 6.1.1.4'

loop_
_geom_angle_atom_site_label_1
_geom_angle_atom_site_label_2
_geom_angle_atom_site_label_3
_geom_angle
_geom_angle_site_symmetry_1
_geom_angle_site_symmetry_3
_geom_angle_publ_flag
O1 Pu1 O1 180.0 . 2_775 ?
O1 Pu1 N1 106.70(7) . 2_775 ?
O1 Pu1 N1 73.29(7) 2_775 2_775 ?
O1 Pu1 N1 73.29(7) . . ?
O1 Pu1 N1 106.71(7) 2_775 . ?
N1 Pu1 N1 180.00(7) 2_775 . ?
O1 Pu1 I1 89.79(5) . . ?
O1 Pu1 I1 90.21(5) 2_775 . ?
N1 Pu1 I1 91.36(5) 2_775 . ?
N1 Pu1 I1 88.64(5) . . ?
O1 Pu1 I1 90.21(5) . 2_775 ?
O1 Pu1 I1 89.79(5) 2_775 2_775 ?
N1 Pu1 I1 88.64(5) 2_775 2_775 ?
N1 Pu1 I1 91.36(5) . 2_775 ?
I1 Pu1 I1 180.0 . 2_775 ?
C23 O1 Pu1 142.69(16) . . ?
C21 N1 C1 120.7(2) . . ?
C21 N1 Pu1 133.84(16) . . ?
C1 N1 Pu1 105.33(14) . . ?
C6 C1 C2 121.1(2) . . ?
C6 C1 N1 119.7(2) . . ?
C2 C1 N1 119.0(2) . . ?
C3 C2 C1 119.9(2) . . ?
C2 C3 C4 118.1(2) . . ?
C2 C3 C11 121.8(2) . . ?
C4 C3 C11 120.0(2) . . ?
C5 C4 C3 122.9(2) . . ?
C4 C5 C6 117.3(2) . . ?
C4 C5 C7 123.7(2) . . ?
C6 C5 C7 118.9(2) . . ?
C1 C6 C5 120.5(2) . . ?
C5 C7 C9 112.4(2) . . ?
C5 C7 C8 109.5(2) . . ?
C9 C7 C8 108.3(3) . . ?
C5 C7 C10 108.9(2) . . ?
C9 C7 C10 108.4(2) . . ?
C8 C7 C10 109.4(2) . . ?
C14 C11 C13 109.7(3) . . ?
C14 C11 C12 107.3(2) . . ?
C13 C11 C12 108.6(3) . . ?
C14 C11 C3 112.0(2) . . ?
C13 C11 C3 110.3(2) . . ?
C12 C11 C3 108.9(2) . . ?
C16 C15 C20 119.1(2) . . ?
C16 C15 C21 120.3(2) . . ?
C20 C15 C21 120.7(2) . . ?
C15 C16 C17 120.1(3) . . ?
C18 C17 C16 120.3(3) . . ?
C19 C18 C17 120.2(3) . . ?
C18 C19 C20 119.7(3) . . ?
C15 C20 C19 120.6(3) . . ?
N1 C21 C22 123.2(2) . . ?
N1 C21 C15 120.2(2) . . ?
C22 C21 C15 116.5(2) . . ?
C23 C22 C21 125.1(2) . . ?
O1 C23 C22 121.8(2) . . ?
O1 C23 C24 116.3(2) . . ?
C22 C23 C24 121.8(2) . . ?
C25 C24 C29 118.6(2) . . ?
C25 C24 C23 119.0(2) . . ?
C29 C24 C23 122.3(2) . . ?
C26 C25 C24 120.4(3) . . ?
C27 C26 C25 120.9(3) . . ?
C26 C27 C28 119.5(3) . . ?
C29 C28 C27 120.1(3) . . ?
C28 C29 C24 120.5(2) . . ?

loop_
_geom_bond_atom_site_label_1
_geom_bond_atom_site_label_2
_geom_bond_distance
_geom_bond_site_symmetry_2
_geom_bond_publ_flag
Pu1 O1 2.1727(17) . ?
Pu1 O1 2.1728(17) 2_775 ?
Pu1 N1 2.3634(19) 2_775 ?
Pu1 N1 2.3635(19) . ?
Pu1 I1 2.9859(3) . ?
Pu1 I1 2.9859(3) 2_775 ?
O1 C23 1.306(3) . ?
N1 C21 1.318(3) . ?
N1 C1 1.439(3) . ?
C1 C6 1.376(4) . ?
C1 C2 1.396(3) . ?
C2 C3 1.382(4) . ?
C3 C4 1.398(4) . ?
C3 C11 1.536(3) . ?
C4 C5 1.395(3) . ?
C5 C6 1.399(3) . ?
C5 C7 1.523(4) . ?
C7 C9 1.529(4) . ?
C7 C8 1.539(4) . ?
C7 C10 1.541(4) . ?
C11 C14 1.519(4) . ?
C11 C13 1.522(4) . ?
C11 C12 1.526(4) . ?
C15 C16 1.379(4) . ?
C15 C20 1.388(4) . ?
C15 C21 1.498(3) . ?
C16 C17 1.384(4) . ?
C17 C18 1.381(5) . ?
C18 C19 1.366(5) . ?
C19 C20 1.388(4) . ?
C21 C22 1.413(3) . ?
C22 C23 1.382(3) . ?
C23 C24 1.478(3) . ?
C24 C25 1.395(3) . ?
C24 C29 1.397(3) . ?
C25 C26 1.381(4) . ?
C26 C27 1.377(4) . ?
C27 C28 1.390(4) . ?
C28 C29 1.387(4) . ?
